data_4301620
loop_
_publ_author_name
'Eugenio Coronado'
'Carlos Gim\'enez-Saiz'
'Francisco M. Romero'
'Ana Taraz\'on'

_publ_section_title
;
Metal Complexes of a Picolinate-Based Nitronyl Nitroxide Free Radical
;
_journal_name_full 'Inorganic Chemistry'
_journal_page_first 2205
_journal_page_last 2214
_journal_paper_doi 10.1021/ic802218j
_journal_volume 48
_journal_year 2009
_chemical_formula_moiety '(C26 H30 N6 O8 Co), 3(H2 O)'
_chemical_formula_sum 'C26 H36 Co N6 O11'
_chemical_formula_weight 667.54
_chemical_name_systematic
;
 ?
;
_space_group_IT_number 52
_symmetry_cell_setting orthorhombic
_symmetry_space_group_name_Hall '-P 2a 2bc'
_symmetry_space_group_name_H-M 'P n n a'
_atom_sites_solution_hydrogens geom
_atom_sites_solution_primary direct
_atom_sites_solution_secondary difmap
_audit_creation_method SHELXL-97
_cell_angle_alpha 90.00
_cell_angle_beta 90.00
_cell_angle_gamma 90.00
_cell_formula_units_Z 4
_cell_length_a 7.56670(10)
_cell_length_b 27.8458(6)
_cell_length_c 13.8927(2)
_cell_measurement_reflns_used 9299
_cell_measurement_temperature 293(2)
_cell_measurement_theta_max 26.373
_cell_measurement_theta_min 0.998
_cell_volume 2927.20(9)
_computing_cell_refinement 'HKL Scalepack (Otwinowski & Minor 1997)'
_computing_data_collection 'Collect (Nonius BV, 1997-2000)'
_computing_data_reduction
;
HKL Denzo and Scalepack (Otwinowski & Minor 1997)
;
_computing_publication_material 'WinGX publication routines (Farrugia, 1999)'
_computing_structure_refinement 'SHELXL-97 (Sheldrick, 1997)'
_computing_structure_solution 'SIR97 (Altomare et al., 1997)'
_diffrn_ambient_temperature 293(2)
_diffrn_detector_area_resol_mean 9
_diffrn_measured_fraction_theta_full 0.993
_diffrn_measured_fraction_theta_max 0.993
_diffrn_measurement_device_type KappaCCD
_diffrn_measurement_method CCD
_diffrn_radiation_monochromator 'horizonally mounted graphite crystal'
_diffrn_radiation_source 'fine-focus sealed tube'
_diffrn_radiation_type MoK\a
_diffrn_radiation_wavelength 0.71073
_diffrn_reflns_av_R_equivalents 0.0794
_diffrn_reflns_av_sigmaI/netI 0.0414
_diffrn_reflns_limit_h_max 9
_diffrn_reflns_limit_h_min -9
_diffrn_reflns_limit_k_max 32
_diffrn_reflns_limit_k_min -34
_diffrn_reflns_limit_l_max 16
_diffrn_reflns_limit_l_min -17
_diffrn_reflns_number 17950
_diffrn_reflns_theta_full 26.13
_diffrn_reflns_theta_max 26.13
_diffrn_reflns_theta_min 2.93
_exptl_absorpt_coefficient_mu 0.657
_exptl_absorpt_correction_type none
_exptl_crystal_colour green
_exptl_crystal_density_diffrn 1.515
_exptl_crystal_density_method 'not measured'
_exptl_crystal_description prism
_exptl_crystal_F_000 1396
_exptl_crystal_size_max 0.40
_exptl_crystal_size_mid 0.30
_exptl_crystal_size_min 0.30
_refine_diff_density_max 0.248
_refine_diff_density_min -0.264
_refine_diff_density_rms 0.051
_refine_ls_extinction_method none
_refine_ls_goodness_of_fit_ref 1.059
_refine_ls_hydrogen_treatment mixed
_refine_ls_matrix_type full
_refine_ls_number_parameters 213
_refine_ls_number_reflns 2910
_refine_ls_number_restraints 5
_refine_ls_restrained_S_all 1.058
_refine_ls_R_factor_all 0.0686
_refine_ls_R_factor_gt 0.0397
_refine_ls_shift/su_max 0.000
_refine_ls_shift/su_mean 0.000
_refine_ls_structure_factor_coef Fsqd
_refine_ls_weighting_details 'calc w=1/[\s^2^(Fo^2^)+(0.0345P)^2^+1.6763P] where P=(Fo^2^+2Fc^2^)/3'
_refine_ls_weighting_scheme calc
_refine_ls_wR_factor_gt 0.0838
_refine_ls_wR_factor_ref 0.0959
_reflns_number_gt 2058
_reflns_number_total 2910
_reflns_threshold_expression >2sigma(I)
_cod_data_source_file ic802218j_si_002_2.cif
_cod_data_source_block compound5
_cod_depositor_comments
;
The following automatic conversions were performed:
'_symmetry_cell_setting' value 'Orthorhombic' changed to 'orthorhombic'
according to '/home/saulius/struct/CIF-dictionaries/cif_core.dic'
dictionary named 'cif_core.dic' version 2.4.1 from 2010-06-29.

Automatic conversion script
Id: cif_fix_enum 1527 2010-12-29 10:47:43Z saulius 
;
_cod_database_code 4301620

loop_
_symmetry_equiv_pos_as_xyz
'x, y, z'
'-x+1/2, -y, z'
'x, -y+1/2, -z+1/2'
'-x+1/2, y+1/2, -z+1/2'
'-x, -y, -z'
'x-1/2, y, -z'
'-x, y-1/2, z-1/2'
'x-1/2, -y-1/2, z-1/2'

loop_
_atom_site_label
_atom_site_type_symbol
_atom_site_fract_x
_atom_site_fract_y
_atom_site_fract_z
_atom_site_U_iso_or_equiv
_atom_site_adp_type
_atom_site_occupancy
_atom_site_symmetry_multiplicity
_atom_site_calc_flag
_atom_site_refinement_flags
_atom_site_disorder_assembly
_atom_site_disorder_group
Co1 Co 0.80973(6) 0.2500 0.2500 0.03350(15) Uani 1 2 d S . .
C1 C 0.7368(3) 0.22579(9) 0.44537(18) 0.0379(6) Uani 1 1 d . . .
C2 C 0.7394(4) 0.22429(10) 0.54514(19) 0.0464(7) Uani 1 1 d . . .
H2 H 0.6896 0.1985 0.5778 0.056 Uiso 1 1 calc R . .
C3 C 0.8164(4) 0.26138(10) 0.59531(19) 0.0470(7) Uani 1 1 d . . .
H3 H 0.8197 0.2607 0.6622 0.056 Uiso 1 1 calc R . .
C4 C 0.8889(4) 0.29967(10) 0.54582(17) 0.0402(6) Uani 1 1 d . . .
H4 H 0.9414 0.3250 0.5786 0.048 Uiso 1 1 calc R . .
C5 C 0.8815(3) 0.29933(9) 0.44597(16) 0.0334(5) Uani 1 1 d . . .
C6 C 0.9427(3) 0.33993(8) 0.38763(16) 0.0339(5) Uani 1 1 d . . .
C7 C 1.0526(3) 0.38762(8) 0.25966(17) 0.0348(5) Uani 1 1 d . . .
C8 C 0.9532(4) 0.41985(9) 0.33333(18) 0.0398(6) Uani 1 1 d . . .
C9 C 0.9968(4) 0.39517(10) 0.15577(18) 0.0496(7) Uani 1 1 d . . .
H9A H 1.0629 0.3740 0.1148 0.074 Uiso 1 1 calc R . .
H9B H 1.0192 0.4279 0.1375 0.074 Uiso 1 1 calc R . .
H9C H 0.8729 0.3884 0.1493 0.074 Uiso 1 1 calc R . .
C10 C 1.2528(4) 0.38908(10) 0.2693(2) 0.0459(7) Uani 1 1 d . . .
H10A H 1.2846 0.3872 0.3361 0.069 Uiso 1 1 calc R . .
H10B H 1.2968 0.4186 0.2427 0.069 Uiso 1 1 calc R . .
H10C H 1.3035 0.3624 0.2353 0.069 Uiso 1 1 calc R . .
C11 C 0.7627(4) 0.43051(11) 0.3046(2) 0.0585(8) Uani 1 1 d . . .
H11A H 0.7058 0.4013 0.2851 0.088 Uiso 1 1 calc R . .
H11B H 0.7616 0.4530 0.2522 0.088 Uiso 1 1 calc R . .
H11C H 0.7008 0.4440 0.3585 0.088 Uiso 1 1 calc R . .
C12 C 1.0502(5) 0.46508(9) 0.3630(2) 0.0569(8) Uani 1 1 d . . .
H12A H 0.9813 0.4822 0.4098 0.085 Uiso 1 1 calc R . .
H12B H 1.0682 0.4851 0.3076 0.085 Uiso 1 1 calc R . .
H12C H 1.1625 0.4567 0.3903 0.085 Uiso 1 1 calc R . .
C13 C 0.6478(4) 0.18761(10) 0.3837(2) 0.0455(7) Uani 1 1 d . . .
N1 N 0.8092(3) 0.26263(7) 0.39669(14) 0.0341(5) Uani 1 1 d . . .
N2 N 0.9961(3) 0.33887(7) 0.29591(13) 0.0317(4) Uani 1 1 d . . .
N3 N 0.9382(3) 0.38631(7) 0.41692(14) 0.0400(5) Uani 1 1 d . . .
O1 O 1.0196(2) 0.30059(6) 0.24432(11) 0.0348(4) Uani 1 1 d . . .
O2 O 0.8971(3) 0.40099(7) 0.50052(15) 0.0667(6) Uani 1 1 d . . .
O3 O 0.6492(2) 0.19526(7) 0.29319(14) 0.0480(5) Uani 1 1 d . . .
O4 O 0.5804(3) 0.15319(7) 0.42552(15) 0.0605(6) Uani 1 1 d . . .
O1W O 0.5060(4) 0.05282(9) 0.3999(2) 0.0755(7) Uani 1 1 d D . .
H1WA H 0.587(4) 0.0428(12) 0.432(3) 0.091 Uiso 1 1 d D . .
H1WB H 0.504(5) 0.0817(7) 0.405(3) 0.091 Uiso 1 1 d D . .
O2W O 0.7500 0.5000 -0.0034(3) 0.0741(10) Uani 1 2 d SD . .
H2W H 0.686(4) 0.5157(11) -0.0395(19) 0.089 Uiso 1 1 d D . .

loop_
_atom_site_aniso_label
_atom_site_aniso_U_11
_atom_site_aniso_U_22
_atom_site_aniso_U_33
_atom_site_aniso_U_23
_atom_site_aniso_U_13
_atom_site_aniso_U_12
Co1 0.0372(3) 0.0296(3) 0.0337(2) 0.0006(2) 0.000 0.000
C1 0.0350(14) 0.0339(14) 0.0446(14) 0.0083(11) 0.0094(11) 0.0056(11)
C2 0.0494(17) 0.0435(16) 0.0462(15) 0.0156(13) 0.0150(13) 0.0091(14)
C3 0.0532(17) 0.0535(18) 0.0343(14) 0.0084(12) 0.0092(13) 0.0168(14)
C4 0.0464(16) 0.0424(15) 0.0320(12) -0.0019(11) 0.0022(12) 0.0093(13)
C5 0.0324(13) 0.0326(14) 0.0353(13) -0.0002(10) 0.0054(11) 0.0051(11)
C6 0.0374(14) 0.0330(14) 0.0312(13) -0.0011(10) 0.0007(10) 0.0031(11)
C7 0.0439(14) 0.0254(12) 0.0351(13) 0.0029(10) 0.0000(12) -0.0021(10)
C8 0.0484(16) 0.0279(13) 0.0432(15) -0.0005(11) -0.0002(12) 0.0020(12)
C9 0.071(2) 0.0387(15) 0.0387(15) 0.0037(11) -0.0029(14) 0.0008(14)
C10 0.0436(15) 0.0411(15) 0.0531(17) 0.0058(12) 0.0063(13) -0.0035(12)
C11 0.0549(19) 0.0475(18) 0.073(2) -0.0043(15) -0.0016(16) 0.0151(15)
C12 0.080(2) 0.0351(16) 0.0553(18) -0.0084(13) -0.0016(16) -0.0054(15)
C13 0.0389(16) 0.0362(15) 0.0614(18) 0.0040(13) 0.0132(13) 0.0027(12)
N1 0.0336(11) 0.0332(12) 0.0355(10) 0.0025(8) 0.0061(9) 0.0031(9)
N2 0.0389(12) 0.0245(10) 0.0318(10) -0.0024(8) 0.0021(9) 0.0003(9)
N3 0.0530(14) 0.0341(12) 0.0330(11) -0.0060(9) 0.0079(10) 0.0015(10)
O1 0.0421(9) 0.0265(8) 0.0358(8) -0.0054(7) 0.0069(8) -0.0013(7)
O2 0.1089(19) 0.0481(12) 0.0430(11) -0.0124(10) 0.0221(12) 0.0021(12)
O3 0.0494(12) 0.0435(11) 0.0510(11) -0.0012(9) 0.0054(9) -0.0109(9)
O4 0.0654(14) 0.0410(12) 0.0753(14) 0.0119(10) 0.0182(11) -0.0137(10)
O1W 0.0812(18) 0.0611(14) 0.0841(17) 0.0176(14) -0.0091(14) -0.0030(14)
O2W 0.051(2) 0.058(2) 0.113(3) 0.000 0.000 0.0076(16)

loop_
_atom_type_symbol
_atom_type_description
_atom_type_scat_dispersion_real
_atom_type_scat_dispersion_imag
_atom_type_scat_source
C C 0.0033 0.0016 'International Tables Vol C Tables 4.2.6.8 and 6.1.1.4'
H H 0.0000 0.0000 'International Tables Vol C Tables 4.2.6.8 and 6.1.1.4'
N N 0.0061 0.0033 'International Tables Vol C Tables 4.2.6.8 and 6.1.1.4'
O O 0.0106 0.0060 'International Tables Vol C Tables 4.2.6.8 and 6.1.1.4'
Co Co 0.3494 0.9721 'International Tables Vol C Tables 4.2.6.8 and 6.1.1.4'

loop_
_geom_angle_atom_site_label_1
_geom_angle_atom_site_label_2
_geom_angle_atom_site_label_3
_geom_angle
_geom_angle_site_symmetry_1
_geom_angle_site_symmetry_3
_geom_angle_publ_flag
O3 Co1 O3 106.88(11) 3 . ?
O3 Co1 N1 99.30(8) 3 . ?
O3 Co1 N1 80.56(8) . . ?
O3 Co1 N1 80.56(8) 3 3 ?
O3 Co1 N1 99.30(8) . 3 ?
N1 Co1 N1 179.78(12) . 3 ?
O3 Co1 O1 86.49(7) 3 . ?
O3 Co1 O1 162.15(7) . . ?
N1 Co1 O1 85.71(7) . . ?
N1 Co1 O1 94.45(7) 3 . ?
O3 Co1 O1 162.15(7) 3 3 ?
O3 Co1 O1 86.49(7) . 3 ?
N1 Co1 O1 94.45(7) . 3 ?
N1 Co1 O1 85.71(7) 3 3 ?
O1 Co1 O1 83.24(9) . 3 ?
N1 C1 C2 121.3(3) . . ?
N1 C1 C13 115.5(2) . . ?
C2 C1 C13 123.2(2) . . ?
C3 C2 C1 119.3(3) . . ?
C3 C2 H2 120.3 . . ?
C1 C2 H2 120.3 . . ?
C2 C3 C4 119.7(2) . . ?
C2 C3 H3 120.2 . . ?
C4 C3 H3 120.2 . . ?
C3 C4 C5 118.4(3) . . ?
C3 C4 H4 120.8 . . ?
C5 C4 H4 120.8 . . ?
N1 C5 C4 122.0(2) . . ?
N1 C5 C6 115.6(2) . . ?
C4 C5 C6 122.3(2) . . ?
N2 C6 N3 108.4(2) . . ?
N2 C6 C5 127.2(2) . . ?
N3 C6 C5 124.2(2) . . ?
N2 C7 C9 111.3(2) . . ?
N2 C7 C10 106.05(19) . . ?
C9 C7 C10 110.9(2) . . ?
N2 C7 C8 99.35(18) . . ?
C9 C7 C8 114.3(2) . . ?
C10 C7 C8 114.1(2) . . ?
N3 C8 C12 110.2(2) . . ?
N3 C8 C11 104.7(2) . . ?
C12 C8 C11 111.5(2) . . ?
N3 C8 C7 100.81(18) . . ?
C12 C8 C7 115.1(2) . . ?
C11 C8 C7 113.4(2) . . ?
C7 C9 H9A 109.5 . . ?
C7 C9 H9B 109.5 . . ?
H9A C9 H9B 109.5 . . ?
C7 C9 H9C 109.5 . . ?
H9A C9 H9C 109.5 . . ?
H9B C9 H9C 109.5 . . ?
C7 C10 H10A 109.5 . . ?
C7 C10 H10B 109.5 . . ?
H10A C10 H10B 109.5 . . ?
C7 C10 H10C 109.5 . . ?
H10A C10 H10C 109.5 . . ?
H10B C10 H10C 109.5 . . ?
C8 C11 H11A 109.5 . . ?
C8 C11 H11B 109.5 . . ?
H11A C11 H11B 109.5 . . ?
C8 C11 H11C 109.5 . . ?
H11A C11 H11C 109.5 . . ?
H11B C11 H11C 109.5 . . ?
C8 C12 H12A 109.5 . . ?
C8 C12 H12B 109.5 . . ?
H12A C12 H12B 109.5 . . ?
C8 C12 H12C 109.5 . . ?
H12A C12 H12C 109.5 . . ?
H12B C12 H12C 109.5 . . ?
O4 C13 O3 126.8(3) . . ?
O4 C13 C1 117.5(3) . . ?
O3 C13 C1 115.8(2) . . ?
C1 N1 C5 119.2(2) . . ?
C1 N1 Co1 111.50(17) . . ?
C5 N1 Co1 129.01(16) . . ?
O1 N2 C6 125.90(19) . . ?
O1 N2 C7 121.07(18) . . ?
C6 N2 C7 112.55(19) . . ?
O2 N3 C6 126.0(2) . . ?
O2 N3 C8 121.9(2) . . ?
C6 N3 C8 111.13(18) . . ?
N2 O1 Co1 114.97(13) . . ?
C13 O3 Co1 114.82(17) . . ?
H1WA O1W H1WB 108(3) . . ?

loop_
_geom_bond_atom_site_label_1
_geom_bond_atom_site_label_2
_geom_bond_distance
_geom_bond_site_symmetry_2
_geom_bond_publ_flag
Co1 O3 2.0396(18) 3 ?
Co1 O3 2.0396(18) . ?
Co1 N1 2.068(2) . ?
Co1 N1 2.068(2) 3 ?
Co1 O1 2.1240(16) . ?
Co1 O1 2.1240(16) 3 ?
C1 N1 1.345(3) . ?
C1 C2 1.387(4) . ?
C1 C13 1.523(4) . ?
C2 C3 1.375(4) . ?
C2 H2 0.9300 . ?
C3 C4 1.382(4) . ?
C3 H3 0.9300 . ?
C4 C5 1.388(3) . ?
C4 H4 0.9300 . ?
C5 N1 1.346(3) . ?
C5 C6 1.466(3) . ?
C6 N2 1.337(3) . ?
C6 N3 1.354(3) . ?
C7 N2 1.510(3) . ?
C7 C9 1.518(3) . ?
C7 C10 1.522(4) . ?
C7 C8 1.555(3) . ?
C8 N3 1.495(3) . ?
C8 C12 1.515(4) . ?
C8 C11 1.525(4) . ?
C9 H9A 0.9600 . ?
C9 H9B 0.9600 . ?
C9 H9C 0.9600 . ?
C10 H10A 0.9600 . ?
C10 H10B 0.9600 . ?
C10 H10C 0.9600 . ?
C11 H11A 0.9600 . ?
C11 H11B 0.9600 . ?
C11 H11C 0.9600 . ?
C12 H12A 0.9600 . ?
C12 H12B 0.9600 . ?
C12 H12C 0.9600 . ?
C13 O4 1.231(3) . ?
C13 O3 1.275(3) . ?
N2 O1 1.297(2) . ?
N3 O2 1.270(3) . ?
O1W H1WA 0.809(18) . ?
O1W H1WB 0.807(18) . ?
O2W H2W 0.823(16) . ?

loop_
_geom_hbond_atom_site_label_D
_geom_hbond_atom_site_label_H
_geom_hbond_atom_site_label_A
_geom_hbond_distance_DH
_geom_hbond_distance_HA
_geom_hbond_distance_DA
_geom_hbond_angle_DHA
_geom_hbond_site_symmetry_A
O1W H1WA O2W 0.809(18) 1.981(18) 2.765(3) 163(4) 3
O1W H1WB O4 0.807(18) 2.09(2) 2.873(3) 163(4) .
O2W H2W O1W 0.823(16) 1.971(13) 2.778(3) 167(3) 7_665
